data_2009542
loop_
_publ_author_name
'Ara, I.'
'Milagros, T.'

_publ_section_title
;
 Tetra-<i>n</i>-butylammonium
 tris(perfluorophenyl)(triphenylphosphine)platinate(II)
;
_journal_issue 3
_journal_name_full 'Acta Crystallographica Section C'
_journal_page_first 375
_journal_page_last 377
_journal_paper_doi 10.1107/S0108270193008649
_journal_volume 50
_journal_year 1994
_chemical_formula_moiety 'C52 H51 F15 N1 P1 Pt1'
_chemical_formula_sum 'C52 H51 F15 N P Pt'
_chemical_formula_weight 1201.023
_symmetry_cell_setting orthorhombic
_symmetry_space_group_name_Hall 'P 2ac 2ab'
_symmetry_space_group_name_H-M 'P 21 21 21'
_atom_type_scat_source 'IntTabIV pp. 55, 99, 149'
_cell_angle_alpha 90.
_cell_angle_beta 90.
_cell_angle_gamma 90.
_cell_formula_units_Z 4
_cell_length_a 11.903(2)
_cell_length_b 20.019(4)
_cell_length_c 21.640(3)
_cell_measurement_reflns_used 48
_cell_measurement_temperature 291
_cell_measurement_theta_max 15
_cell_measurement_theta_min 11.5
_cell_volume 5156.5(15)
_diffrn_measurement_device 'Siemens/Stoe AED2'
_diffrn_measurement_method \w/\q
_diffrn_radiation_type MoK\a
_diffrn_radiation_wavelength 0.71069
_diffrn_reflns_av_R_equivalents 2.82
_diffrn_reflns_limit_h_max 14
_diffrn_reflns_limit_h_min -14
_diffrn_reflns_limit_k_max 23
_diffrn_reflns_limit_k_min -23
_diffrn_reflns_limit_l_max 25
_diffrn_reflns_limit_l_min -25
_diffrn_reflns_number 10322
_diffrn_reflns_theta_max 25
_diffrn_standards_decay_% none
_diffrn_standards_interval_time 45
_diffrn_standards_number 3
_exptl_absorpt_coefficient_mu 2.841
_exptl_absorpt_correction_type none
_exptl_crystal_colour colorless
_exptl_crystal_density_diffrn 1.539
_exptl_crystal_description prismatic
_exptl_crystal_size_max 0.27
_exptl_crystal_size_mid 0.06
_exptl_crystal_size_min 0.06
_refine_diff_density_max 0.99
_refine_diff_density_min -0.61
_refine_ls_extinction_method none
_refine_ls_goodness_of_fit_obs 1/0387
_refine_ls_hydrogen_treatment refU
_refine_ls_number_parameters 636
_refine_ls_number_reflns 5025
_refine_ls_R_factor_obs 0.0391
_refine_ls_shift/esd_max -0.115
_refine_ls_structure_factor_coef F
_refine_ls_weighting_details 'w = 1/[\s^2^(F) + 0.0004F^2^]'
_refine_ls_weighting_scheme calc
_refine_ls_wR_factor_obs 0.0411
_reflns_number_observed 5025
_reflns_number_total 8474
_reflns_observed_criterion F>6.0\s(F)
_cod_data_source_file hu1049.cif
_cod_data_source_block hu1049_structure_1_of_1
_cod_depositor_comments
;
The following automatic conversions were performed:

'_refine_ls_weighting_scheme' value 'w = 1/[\s^2^(F) + 0.0004F^2^]'
was changed to 'calc'. New tag '_refine_ls_weighting_details' was
created. The value of the new tag was set to 'w = 1/[\s^2^(F) +
0.0004F^2^]'.

Automatic conversion script
Id: cif_fix_values 3143 2015-03-26 13:38:13Z robertas 
;
_cod_original_cell_volume 5156.3(15)
_cod_original_formula_sum 'C52 H51 F15 N1 P1 Pt1'
_cod_database_code 2009542

loop_
_atom_site_label
_atom_site_fract_x
_atom_site_fract_y
_atom_site_fract_z
_atom_site_U_iso_or_equiv
Pt .10020(10) -.01130(10) .18200(10) .0470(10)
P .1293(3) .08480(10) .2361(2) .0530(10)
F(1) .2802(6) .0469(4) .0869(3) .078(3)
F(2) .2643(8) .1088(4) -.0210(4) .107(4)
F(3) .0586(8) .1380(4) -.0701(3) .114(4)
F(4) -.1286(7) .1029(5) -.0068(4) .108(4)
F(5) -.1138(6) .0401(4) .1011(3) .084(3)
F(6) .2400(6) -.1018(4) .0825(4) .076(3)
F(7) .1863(8) -.2141(4) .0230(4) .101(4)
F(8) -.0176(7) -.2711(3) .0377(4) .104(4)
F(9) -.1690(7) -.2145(4) .1150(4) .099(4)
F(10) -.1181(5) -.1043(3) .1774(4) .077(3)
F(11) -.0594(8) -.0438(5) .3004(4) .112(4)
F(12) -.0474(12) -.1300(6) .3916(5) .186(7)
F(13) .1398(12) -.2098(4) .4016(4) .178(7)
F(14) .3135(10) -.1944(4) .3209(5) .147(5)
F(15) .2973(7) -.1090(4) .2270(4) .095(3)
C(1) .0861(10) .0409(4) .0999(5) .045(4)
C(2) .1776(11) .0594(7) .0654(6) .056(5)
C(3) .1685(13) .0906(7) .0103(6) .066(6)
C(4) .0656(15) .1067(6) -.0137(6) .077(7)
C(5) -.0278(13) .0901(7) .0182(7) .073(6)
C(6) -.0141(11) .0566(6) .0733(6) .057(5)
C(7) .0643(9) -.0967(5) .1330(5) .044(4)
C(8) .1361(10) -.1274(5) .0930(5) .050(4)
C(9) .1103(13) -.1849(5) .0609(5) .067(5)
C(10) .0058(13) -.2150(6) .0684(6) .067(5)
C(11) -.0679(10) -.1848(7) .1077(6) .066(5)
C(12) -.0371(11) -.1290(5) .1389(6) .056(5)
C(13) .1164(12) -.0721(5) .2570(5) .053(5)
C(14) .0359(15) -.0806(7) .3016(7) .084(7)
C(15) .039(2) -.1259(9) .3507(8) .110(9)
C(16) .133(3) -.1640(9) .3560(8) .120(12)
C(17) .2171(18) -.1562(7) .3151(9) .104(8)
C(18) .2095(14) -.1114(6) .2663(7) .069(6)
C(19) .1926(10) .0743(5) .3130(7) .059(4)
C(20) .1503(12) .1046(6) .3651(6) .071(6)
C(21) .2042(14) .0951(7) .4209(6) .086(6)
C(22) .2989(14) .0567(7) .4265(7) .085(6)
C(23) .3394(11) .0265(6) .3754(7) .082(6)
C(24) .2878(10) .0341(5) .3198(7) .065(4)
C(25) .2174(12) .1488(6) .2003(5) .062(5)
C(26) .3284(16) .1583(7) .2156(7) .094(7)
C(27) .3942(17) .2046(8) .1848(9) .127(8)
C(28) .350(2) .2428(8) .1396(10) .131(11)
C(29) .238(2) .2354(8) .1234(8) .117(9)
C(30) .1708(15) .1877(6) .1525(6) .088(6)
C(31) -.0003(13) .1298(7) .2494(5) .0064(5)
C(32) .0006(13) .1972(7) .2702(6) .076(6)
C(33) -.0966(16) .2300(6) .2800(6) .083(6)
C(34) -.1962(16) .1998(8) .2703(7) .091(7)
C(35) -.2011(13) .1345(8) .2502(7) .089(7)
C(36) -.1009(14) .0995(6) .2400(6) .074(5)
N -.0863(10) .0527(5) .5989(5) .072(4)
C(37) -.0255(11) -.0105(8) .5809(7) .092(6)
C(38) -.0989(16) -.0718(7) .5732(7) .100(7)
C(39) -.0382(15) -.1303(8) .5471(9) .116(8)
C(40) -.1022(18) -.1922(8) .5434(9) .147(10)
C(41) -.1815(11) .0699(7) .5546(6) .084(6)
C(42) -.1502(14) .0785(9) .4867(7) .111(8)
C(43) -.2513(18) .0996(13) .4470(10) .188(14)
C(44) -.344(3) .0607(16) .4431(14) .28(2)
C(45) -.0006(12) .1071(8) .6024(8) .091(7)
C(46) -.0414(12) .1766(8) .6193(8) .107(8)
C(47) .0483(14) .2287(8) .6240(8) .116(8)
C(48) .0036(17) .2975(8) .6398(9) .138(9)
C(49) -.1397(12) .0440(7) .6610(6) .092(6)
C(50) -.0639(11) .0208(9) .7127(6) .108(7)
C(51) -.1252(17) .0258(9) .7753(7) .136(9)
C(52) -.131(2) .0876(10) .8034(10) .211(16)
H(20A) .0854 .1329 .3621 ?
H(21A) .1741 .1169 .4567 ?
H(22A) .3341 .0504 .4660 ?
H(23A) .4050 -.0013 .3784 ?
H(24A) .3184 .0126 .2839 ?
H(26A) .3603 .1333 .2491 ?
H(27A) .4728 .2092 .1938 ?
H(28A) .3956 .2745 .1181 ?
H(29A) .2074 .2643 .0923 ?
H(30A) .0942 .1814 .1399 ?
H(32A) .0711 .2185 .2789 ?
H(33A) -.0945 .2758 .2932 ?
H(34A) -.2639 .2248 .2774 ?
H(35A) -.2724 .1129 .2444 ?
H(36A) -.1023 .0543 .2254 ?
H(37A) .0288 -.0202 .6125 ?
H(37B) .0142 -.0030 .5430 ?
H(38A) -.1586 -.0609 .5451 ?
H(38B) -.1316 -.0834 .6123 ?
H(39A) .0256 -.1377 .5734 ?
H(39B) -.0109 -.1193 .5066 ?
H(40A) -.0650 -.2331 .5315 ?
H(40B) -.1624 -.1847 .5147 ?
H(40C) -.1358 -.1995 .5832 ?
H(41A) -.2164 .1109 .5673 ?
H(41B) -.2373 .0353 .5569 ?
H(42A) -.1246 .0359 .4721 ?
H(42B) -.0878 .1088 .4850 ?
H(43A) -.2241 .0996 .4053 ?
H(43B) -.2697 .1448 .4579 ?
H(45A) .0330 .1105 .5622 ?
H(45B) .0570 .0937 .6308 ?
H(46A) -.0772 .1738 .6590 ?
H(46B) -.0959 .1919 .5898 ?
H(47A) .0865 .2304 .5849 ?
H(47B) .1011 .2152 .6551 ?
H(49A) -.2016 .0135 .6576 ?
H(49B) -.1694 .0866 .6733 ?
H(50A) .0017 .0486 .7145 ?
H(50B) -.0408 -.0241 .7039 ?
H(51A) -.0872 -.0022 .8047 ?
H(51B) -.1991 .0077 .7693 ?
H(52A) -.1713 .0855 .8417 ?
H(52B) -.0572 .1056 .8107 ?
H(52C) -.1704 .1157 .7749 ?

loop_
_geom_angle_atom_site_label_1
_geom_angle_atom_site_label_2
_geom_angle_atom_site_label_3
_geom_angle
_geom_angle_publ_flag
P Pt C(1) 91.6(3) yes
C(1) Pt C(7) 87.7(4) yes
C(1) Pt C(13) 173.6(4) yes
Pt P C(19) 115.5(4) yes
C(19) P C(25) 103.2(5) yes
C(19) P C(31) 105.2(6) yes
Pt C(1) C(2) 122.7(9) yes
Pt C(7) C(8) 124.9(8) yes
Pt C13 C(14) 124.7(11) yes
P Pt C(7) 176.7(3) yes
P Pt C(13) 94.6(3) yes
C(7) Pt C(13) 86.2(4) yes
Pt P C(25) 117.5(4) yes
Pt P C(31) 111.9(5) yes
C(25) P C(31) 102.0(6) yes
Pt C(1) C(6) 123.5(9) yes
Pt C(7) C(12) 121.7(8) yes
Pt C(13) C(18) 122.3(10) yes

loop_
_geom_bond_atom_site_label_1
_geom_bond_atom_site_label_2
_geom_bond_distance
_geom_bond_publ_flag
Pt P 2.279(3) yes
Pt C(7) 2.057(10) yes
P C(19) 1.838(14) yes
P C(31) 1.809(15) yes
F(2) C(3) 1.375(17) yes
F(4) C(5) 1.343(18) yes
F(6) C(8) 1.359(14) yes
F(8) C(10) 1.335(14) yes
F(10) C(12) 1.366(14) yes
F(12) C(15) 1.36(3) yes
F(14) C(17) 1.39(2) yes
Pt C(1) 2.066(10) yes
Pt C(13) 2.038(11) yes
P C(25) 1.828(13) yes
F(1) C(2) 1.330(15) yes
F(3) C(4) 1.375(15) yes
F(5) C(6) 1.371(15) yes
F(7) C(9) 1.354(16) yes
F(9) C(11) 1.352(15) yes
F(11) C(14) 1.35(2) yes
F(13) C(16) 1.35(2) yes
F(15) C(18) 1.348(18) yes
